data_7117255
loop_
_publ_author_name
'Viswanadha G. Saraswatula'
'Binoy K. Saha'

_publ_section_title
;
 A thermal expansion investigation of the melting point anomaly in
 trihalomesitylenes
;
_journal_name_full Chem.Commun.
_journal_page_first 9829
_journal_paper_doi 10.1039/C5cc03033A
_journal_volume 51
_journal_year 2015
_chemical_formula_moiety 'C12 H18'
_chemical_formula_sum 'C12 H18'
_chemical_formula_weight 162.26
_chemical_name_systematic
;
Hexamethylbenzene  
;
_space_group_crystal_system triclinic
_space_group_IT_number 2
_space_group_name_Hall '-P 1'
_space_group_name_H-M_alt 'P -1'
_symmetry_space_group_name_Hall '-P 1'
_symmetry_space_group_name_H-M 'P -1'
_atom_sites_solution_hydrogens geom
_atom_sites_solution_primary direct
_atom_sites_solution_secondary difmap
_audit_creation_date 2013-09-28
_audit_creation_method
;
  Olex2 1.2
  (compiled Dec  5 2012 16:17:34, GUI svn.r4385)
;
_audit_update_record
;
2015-04-06 deposited with the CCDC.
2015-05-07 downloaded from the CCDC.
;
_cell_angle_alpha 103.846(9)
_cell_angle_beta 98.464(8)
_cell_angle_gamma 99.919(9)
_cell_formula_units_Z 1
_cell_length_a 5.2512(5)
_cell_length_b 6.2279(7)
_cell_length_c 7.9892(7)
_cell_measurement_reflns_used 983
_cell_measurement_temperature 154(2)
_cell_measurement_theta_max 28.9368
_cell_measurement_theta_min 4.0101
_cell_volume 245.00(4)
_computing_cell_refinement
;
CrysAlisPro, Agilent Technologies,
Version 1.171.36.21 (release 14-08-2012 CrysAlis171 .NET)
(compiled Sep 14 2012,17:21:16)
;
_computing_data_collection
;
CrysAlisPro, Agilent Technologies,
Version 1.171.36.21 (release 14-08-2012 CrysAlis171 .NET)
(compiled Sep 14 2012,17:21:16)
;
_computing_data_reduction
;
CrysAlisPro, Agilent Technologies,
Version 1.171.36.21 (release 14-08-2012 CrysAlis171 .NET)
(compiled Sep 14 2012,17:21:16)
;
_computing_molecular_graphics
;
O. V. Dolomanov, L. J. Bourhis, R. J. Gildea, J. A. K. Howard and H. Puschmann,
OLEX2: a complete structure solution, refinement and analysis program.
J. Appl. Cryst. (2009). 42, 339-341.
;
_computing_publication_material
;
O. V. Dolomanov, L. J. Bourhis, R. J. Gildea, J. A. K. Howard and H. Puschmann,
OLEX2: a complete structure solution, refinement and analysis program.
J. Appl. Cryst. (2009). 42, 339-341.
;
_computing_structure_refinement
;
SHELXL, G.M. Sheldrick, Acta Cryst.
(2008). A64, 112-122
;
_computing_structure_solution
;
SHELXS, G.M. Sheldrick, Acta Cryst.
(2008). A64, 112-122
;
_diffrn_ambient_temperature 154(2)
_diffrn_detector_area_resol_mean 15.9821
_diffrn_measured_fraction_theta_full 0.9940
_diffrn_measured_fraction_theta_max 0.9400
_diffrn_measurement_details
;
  1 omega  -77.00  -35.00   1.0000    5.0000
omega____ theta____ kappa____ phi______ frames
    -      -17.4960 -178.0000   60.0000 42

  2 omega  -17.00   24.00   1.0000    5.0000
omega____ theta____ kappa____ phi______ frames
    -      -17.4960  -99.0000  120.0000 41

  3 omega  -25.00    6.00   1.0000    5.0000
omega____ theta____ kappa____ phi______ frames
    -      -17.4960  -99.0000   90.0000 31

  4 omega   18.00   85.00   1.0000    5.0000
omega____ theta____ kappa____ phi______ frames
    -       19.2928   57.0000   30.0000 67

  5 omega  -20.00   61.00   1.0000    5.0000
omega____ theta____ kappa____ phi______ frames
    -       19.2928  -99.0000  -90.0000 81

  6 omega   32.00   92.00   1.0000    5.0000
omega____ theta____ kappa____ phi______ frames
    -       19.2928   37.0000   90.0000 60

  7 omega  -44.00   39.00   1.0000    5.0000
omega____ theta____ kappa____ phi______ frames
    -       19.2928  -37.0000  -90.0000 83

  8 omega   -7.00   90.00   1.0000    5.0000
omega____ theta____ kappa____ phi______ frames
    -       19.2928   37.0000  -60.0000 97
;
_diffrn_measurement_device_type 'Xcalibur, Eos'
_diffrn_measurement_method '\w scans'
_diffrn_orient_matrix_UB_11 -0.0715052000
_diffrn_orient_matrix_UB_12 -0.0490750000
_diffrn_orient_matrix_UB_13 -0.0874005000
_diffrn_orient_matrix_UB_21 0.0563123000
_diffrn_orient_matrix_UB_22 0.0973459000
_diffrn_orient_matrix_UB_23 -0.0241289000
_diffrn_orient_matrix_UB_31 0.1061975000
_diffrn_orient_matrix_UB_32 -0.0504788000
_diffrn_orient_matrix_UB_33 -0.0218574000
_diffrn_radiation_monochromator graphite
_diffrn_radiation_type 'Mo K\a'
_diffrn_radiation_wavelength 0.7107
_diffrn_reflns_av_R_equivalents 0.0230
_diffrn_reflns_av_unetI/netI 0.0271
_diffrn_reflns_limit_h_max 6
_diffrn_reflns_limit_h_min -6
_diffrn_reflns_limit_k_max 8
_diffrn_reflns_limit_k_min -8
_diffrn_reflns_limit_l_max 10
_diffrn_reflns_limit_l_min -10
_diffrn_reflns_number 2309
_diffrn_reflns_theta_full 25.00
_diffrn_reflns_theta_max 29.00
_diffrn_reflns_theta_min 4.02
_diffrn_source 'Enhance (Mo) X-ray Source'
_exptl_absorpt_coefficient_mu 0.061
_exptl_absorpt_correction_T_max 1.00000
_exptl_absorpt_correction_T_min 0.89361
_exptl_absorpt_correction_type multi-scan
_exptl_absorpt_process_details
;
CrysAlisPro, Agilent Technologies,
Version 1.171.36.21 (release 14-08-2012 CrysAlis171 .NET)
(compiled Sep 14 2012,17:21:16)
Empirical absorption correction using spherical harmonics,
 implemented in SCALE3 ABSPACK scaling algorithm.
;
_exptl_crystal_colour colourless
_exptl_crystal_colour_primary colourless
_exptl_crystal_density_diffrn 1.100
_exptl_crystal_density_method 'not measured'
_exptl_crystal_description block
_exptl_crystal_F_000 90
_exptl_crystal_size_max 0.8
_exptl_crystal_size_mid 0.5
_exptl_crystal_size_min 0.4
_refine_diff_density_max 0.575
_refine_diff_density_min -0.296
_refine_diff_density_rms 0.077
_refine_ls_extinction_method none
_refine_ls_goodness_of_fit_ref 1.105
_refine_ls_hydrogen_treatment constr
_refine_ls_matrix_type full
_refine_ls_number_parameters 58
_refine_ls_number_reflns 1121
_refine_ls_number_restraints 0
_refine_ls_restrained_S_all 1.105
_refine_ls_R_factor_all 0.0851
_refine_ls_R_factor_gt 0.0769
_refine_ls_shift/su_max 0.000
_refine_ls_shift/su_mean 0.000
_refine_ls_structure_factor_coef Fsqd
_refine_ls_weighting_details 'calc w=1/[\s^2^(Fo^2^)+(0.1600P)^2^+0.0610P] where P=(Fo^2^+2Fc^2^)/3'
_refine_ls_weighting_scheme calc
_refine_ls_wR_factor_gt 0.2292
_refine_ls_wR_factor_ref 0.2438
_reflns_number_gt 945
_reflns_number_total 1121
_reflns_threshold_expression >2sigma(I)
_cod_data_source_file c5cc03033a2.cif
_cod_data_source_block hmb-154K
_cod_database_code 7117255

loop_
_space_group_symop_id
_space_group_symop_operation_xyz
1 'x, y, z'
2 '-x, -y, -z'

loop_
_atom_site_label
_atom_site_type_symbol
_atom_site_fract_x
_atom_site_fract_y
_atom_site_fract_z
_atom_site_U_iso_or_equiv
_atom_site_adp_type
_atom_site_occupancy
_atom_site_symmetry_multiplicity
_atom_site_calc_flag
_atom_site_refinement_flags
_atom_site_disorder_assembly
_atom_site_disorder_group
C2 C 0.4316(3) 0.3856(3) 0.3198(2) 0.0246(5) Uani 1 1 d . . .
C3 C 0.6141(3) 0.3181(3) 0.4330(2) 0.0240(5) Uani 1 1 d . . .
C1 C 0.3202(3) 0.5702(3) 0.3872(2) 0.0244(5) Uani 1 1 d . . .
C6 C 0.7445(4) 0.1258(3) 0.3610(2) 0.0322(5) Uani 1 1 d . . .
H6A H 0.6703 -0.0084 0.3960 0.048 Uiso 1 1 calc R . .
H6B H 0.9347 0.1712 0.4082 0.048 Uiso 1 1 calc R . .
H6C H 0.7128 0.0905 0.2325 0.048 Uiso 1 1 calc R . .
C5 C 0.3530(4) 0.2590(3) 0.1266(2) 0.0354(5) Uani 1 1 d . . .
H5A H 0.4940 0.3035 0.0659 0.053 Uiso 1 1 calc R . .
H5B H 0.1904 0.2959 0.0752 0.053 Uiso 1 1 calc R . .
H5C H 0.3237 0.0957 0.1138 0.053 Uiso 1 1 calc R . .
C4 C 0.1290(4) 0.6494(3) 0.2664(2) 0.0346(5) Uani 1 1 d . . .
H4A H 0.1748 0.6227 0.1497 0.052 Uiso 1 1 calc R . .
H4B H 0.1393 0.8116 0.3147 0.052 Uiso 1 1 calc R . .
H4C H -0.0507 0.5652 0.2568 0.052 Uiso 1 1 calc R . .

loop_
_atom_site_aniso_label
_atom_site_aniso_U_11
_atom_site_aniso_U_22
_atom_site_aniso_U_33
_atom_site_aniso_U_23
_atom_site_aniso_U_13
_atom_site_aniso_U_12
C2 0.0251(9) 0.0245(9) 0.0248(9) 0.0075(6) 0.0046(6) 0.0062(6)
C3 0.0240(8) 0.0224(8) 0.0274(9) 0.0084(7) 0.0059(6) 0.0071(6)
C1 0.0226(8) 0.0239(9) 0.0288(9) 0.0099(7) 0.0042(6) 0.0071(6)
C6 0.0357(10) 0.0263(9) 0.0354(10) 0.0047(7) 0.0082(7) 0.0129(7)
C5 0.0436(11) 0.0361(10) 0.0256(10) 0.0048(7) 0.0039(7) 0.0141(8)
C4 0.0336(10) 0.0385(10) 0.0333(10) 0.0121(8) 0.0005(7) 0.0144(8)

loop_
_atom_type_symbol
_atom_type_description
_atom_type_scat_dispersion_real
_atom_type_scat_dispersion_imag
_atom_type_scat_source
C C 0.0033 0.0016 'International Tables Vol C Tables 4.2.6.8 and 6.1.1.4'
H H 0.0000 0.0000 'International Tables Vol C Tables 4.2.6.8 and 6.1.1.4'

loop_
_geom_angle_atom_site_label_1
_geom_angle_atom_site_label_2
_geom_angle_atom_site_label_3
_geom_angle
_geom_angle_site_symmetry_1
_geom_angle_site_symmetry_3
C3 C2 C1 119.74(16) . .
C3 C2 C5 120.19(15) . .
C1 C2 C5 120.06(15) . .
C2 C3 C6 120.37(15) . .
C1 C3 C2 120.27(15) 2_666 .
C1 C3 C6 119.35(14) 2_666 .
C2 C1 C4 120.50(15) . .
C3 C1 C2 119.97(15) 2_666 .
C3 C1 C4 119.53(15) 2_666 .
C3 C6 H6A 109.5 . .
C3 C6 H6B 109.5 . .
C3 C6 H6C 109.5 . .
H6A C6 H6B 109.5 . .
H6A C6 H6C 109.5 . .
H6B C6 H6C 109.5 . .
C2 C5 H5A 109.5 . .
C2 C5 H5B 109.5 . .
C2 C5 H5C 109.5 . .
H5A C5 H5B 109.5 . .
H5A C5 H5C 109.5 . .
H5B C5 H5C 109.5 . .
C1 C4 H4A 109.5 . .
C1 C4 H4B 109.5 . .
C1 C4 H4C 109.5 . .
H4A C4 H4B 109.5 . .
H4A C4 H4C 109.5 . .
H4B C4 H4C 109.5 . .

loop_
_geom_bond_atom_site_label_1
_geom_bond_atom_site_label_2
_geom_bond_distance
_geom_bond_site_symmetry_2
C2 C3 1.407(2) .
C2 C1 1.408(2) .
C2 C5 1.514(2) .
C3 C1 1.400(2) 2_666
C3 C6 1.517(2) .
C1 C3 1.400(2) 2_666
C1 C4 1.515(2) .
C6 H6A 0.9800 .
C6 H6B 0.9800 .
C6 H6C 0.9800 .
C5 H5A 0.9800 .
C5 H5B 0.9800 .
C5 H5C 0.9800 .
C4 H4A 0.9800 .
C4 H4B 0.9800 .
C4 H4C 0.9800 .
